data_7028585
loop_
_publ_author_name
'Zheng, Zheng'
'Yu, Zhi-Peng'
'Yang, Ming-Di'
'Jin, Feng'
'Ye, Li-Na'
'Fang, Min'
'Zhou, Hong-Ping'
'Wu, Jie-Ying'
'Tian, Yu-Peng'

_publ_section_title
;
 Silver(I) supramolecular complexes generated from isophorone-based
 ligands: crystal structures and enhanced nonlinear optical properties
 through metal complexation.
;
_journal_issue 3
_journal_name_full 'Dalton transactions (Cambridge, England : 2003)'
_journal_page_first 1139
_journal_page_last 1150
_journal_paper_doi 10.1039/c3dt52364k
_journal_volume 43
_journal_year 2014
_chemical_formula_sum 'C44 H40 Ag N9 O3'
_chemical_formula_weight 850.72
_chemical_name_systematic
;
?
;
_space_group_IT_number 14
_symmetry_cell_setting monoclinic
_symmetry_space_group_name_Hall '-P 2ybc'
_symmetry_space_group_name_H-M 'P 1 21/c 1'
_atom_sites_solution_hydrogens geom
_atom_sites_solution_primary direct
_atom_sites_solution_secondary difmap
_audit_creation_method SHELXL-97
_cell_angle_alpha 90.000(5)
_cell_angle_beta 112.829(5)
_cell_angle_gamma 90.000(5)
_cell_formula_units_Z 2
_cell_length_a 7.727(5)
_cell_length_b 32.015(5)
_cell_length_c 8.917(5)
_cell_measurement_temperature 298(2)
_cell_volume 2033.1(18)
_computing_cell_refinement 'Bruker SMART'
_computing_data_collection 'Bruker SMART'
_computing_data_reduction 'Bruker SAINT'
_computing_molecular_graphics 'Bruker SHELXTL'
_computing_publication_material 'Bruker SHELXTL'
_computing_structure_refinement 'SHELXL-97 (Sheldrick, 1997)'
_computing_structure_solution 'SHELXS-97 (Sheldrick, 1990)'
_diffrn_ambient_temperature 298(2)
_diffrn_measured_fraction_theta_full 0.999
_diffrn_measured_fraction_theta_max 0.999
_diffrn_measurement_device_type 'CCD area detector'
_diffrn_measurement_method 'phi and omega scans'
_diffrn_radiation_monochromator graphite
_diffrn_radiation_source 'fine-focus sealed tube'
_diffrn_radiation_type MoK\a
_diffrn_radiation_wavelength 0.71069
_diffrn_reflns_av_R_equivalents 0.0236
_diffrn_reflns_av_sigmaI/netI 0.0207
_diffrn_reflns_limit_h_max 9
_diffrn_reflns_limit_h_min -8
_diffrn_reflns_limit_k_max 38
_diffrn_reflns_limit_k_min -38
_diffrn_reflns_limit_l_max 10
_diffrn_reflns_limit_l_min -10
_diffrn_reflns_number 14283
_diffrn_reflns_theta_full 25.00
_diffrn_reflns_theta_max 25.00
_diffrn_reflns_theta_min 1.27
_exptl_absorpt_coefficient_mu 0.547
_exptl_absorpt_correction_T_max 0.8984
_exptl_absorpt_correction_T_min 0.8530
_exptl_absorpt_correction_type multi-scan
_exptl_absorpt_process_details sadabs
_exptl_crystal_colour yellow
_exptl_crystal_density_diffrn 1.390
_exptl_crystal_density_method 'not measured'
_exptl_crystal_description needle
_exptl_crystal_F_000 876
_exptl_crystal_size_max 0.30
_exptl_crystal_size_mid 0.20
_exptl_crystal_size_min 0.20
_refine_diff_density_max 0.588
_refine_diff_density_min -0.528
_refine_diff_density_rms 0.112
_refine_ls_extinction_method none
_refine_ls_goodness_of_fit_ref 1.038
_refine_ls_hydrogen_treatment constr
_refine_ls_matrix_type full
_refine_ls_number_parameters 306
_refine_ls_number_reflns 3572
_refine_ls_number_restraints 417
_refine_ls_restrained_S_all 1.123
_refine_ls_R_factor_all 0.0656
_refine_ls_R_factor_gt 0.0524
_refine_ls_shift/su_max 0.042
_refine_ls_shift/su_mean 0.002
_refine_ls_structure_factor_coef Fsqd
_refine_ls_weighting_details 'calc w=1/[\s^2^(Fo^2^)+(0.0952P)^2^+1.8340P] where P=(Fo^2^+2Fc^2^)/3'
_refine_ls_weighting_scheme calc
_refine_ls_wR_factor_gt 0.1542
_refine_ls_wR_factor_ref 0.1702
_reflns_number_gt 2927
_reflns_number_total 3572
_reflns_threshold_expression >2sigma(I)
_cod_data_source_file c3dt52364k.txt
_cod_data_source_block 2
_cod_depositor_comments
;
The following automatic conversions were performed:

'_symmetry_cell_setting' value 'Monoclinic' changed to 'monoclinic'
according to
/usr/data/users/saulius/automatic-downloads/current/RSC/lib/dictionaries/cif_core.dic
dictionary named 'cif_core.dic' version 2.4.2 from 2011-04-26.

Automatic conversion script
Id: cif_fix_values 2281 2013-09-26 08:29:07Z andrius 
;
_cod_original_sg_symbol_H-M 'P2(1)/c '
_cod_database_code 7028585

loop_
_symmetry_equiv_pos_as_xyz
'x, y, z'
'-x, y+1/2, -z+1/2'
'-x, -y, -z'
'x, -y-1/2, z-1/2'

loop_
_atom_site_label
_atom_site_type_symbol
_atom_site_fract_x
_atom_site_fract_y
_atom_site_fract_z
_atom_site_U_iso_or_equiv
_atom_site_adp_type
_atom_site_occupancy
_atom_site_symmetry_multiplicity
_atom_site_calc_flag
_atom_site_refinement_flags
_atom_site_disorder_assembly
_atom_site_disorder_group
Ag1 Ag 0.5000 0.0000 2.0000 0.0801(3) Uani 1 2 d S . .
N3 N 0.3998(4) 0.04779(10) 1.5293(4) 0.0499(7) Uani 1 1 d . . .
C17 C 0.4666(5) 0.06302(12) 1.4107(5) 0.0513(9) Uani 1 1 d U . .
C2 C 0.4373(6) 0.18506(14) 0.3975(6) 0.0647(10) Uani 1 1 d U . .
C11 C 0.5303(6) 0.15629(13) 0.6680(5) 0.0607(10) Uani 1 1 d U A .
H11 H 0.4070 0.1475 0.6402 0.073 Uiso 1 1 calc R . .
C4 C 0.5739(6) 0.17764(13) 0.5464(5) 0.0557(9) Uani 1 1 d U . .
N4 N 0.3997(5) 0.02577(11) 1.7628(4) 0.0603(9) Uani 1 1 d . . .
C18 C 0.6559(6) 0.07088(16) 1.4536(6) 0.0680(11) Uani 1 1 d U . .
H18 H 0.7405 0.0652 1.5589 0.082 Uiso 1 1 calc R . .
C14 C 0.6001(7) 0.09610(16) 1.1869(6) 0.0721(11) Uani 1 1 d U A .
C19 C 0.7194(7) 0.08694(17) 1.3422(6) 0.0761(12) Uani 1 1 d U . .
H19 H 0.8473 0.0917 1.3730 0.091 Uiso 1 1 calc R . .
C16 C 0.3424(6) 0.07083(14) 1.2552(5) 0.0638(10) Uani 1 1 d U . .
H16 H 0.2152 0.0652 1.2247 0.077 Uiso 1 1 calc R . .
C12 C 0.5818(7) 0.12668(16) 0.9284(6) 0.0720(11) Uani 1 1 d U A .
H12 H 0.4542 0.1205 0.8876 0.086 Uiso 1 1 calc R . .
C20 C 0.2172(7) 0.0421(2) 1.5108(6) 0.0836(15) Uani 1 1 d U . .
H20 H 0.1113 0.0466 1.4163 0.100 Uiso 1 1 calc R . .
C1 C 0.4701(8) 0.20592(17) 0.2699(7) 0.0842(14) Uani 1 1 d U . .
C22 C 0.5050(6) 0.03716(12) 1.6846(5) 0.0561(9) Uani 1 1 d U . .
H22 H 0.6355 0.0378 1.7303 0.067 Uiso 1 1 calc R . .
C3 C 0.2479(8) 0.17218(18) 0.3581(7) 0.0823(14) Uani 1 1 d U . .
C10 C 0.6517(7) 0.14801(17) 0.8168(6) 0.0738(11) Uani 1 1 d U . .
C15 C 0.4097(7) 0.08740(15) 1.1422(5) 0.0710(11) Uani 1 1 d U . .
H15 H 0.3262 0.0926 1.0362 0.085 Uiso 1 1 calc R . .
C13 C 0.6774(8) 0.1157(2) 1.0754(6) 0.0877(15) Uani 1 1 d U . .
H13 H 0.8063 0.1203 1.1157 0.105 Uiso 1 1 calc R A .
C21 C 0.2194(7) 0.02893(19) 1.6542(6) 0.0822(14) Uani 1 1 d U . .
H21 H 0.1137 0.0229 1.6760 0.099 Uiso 1 1 calc R . .
N1 N 0.4951(9) 0.2221(2) 0.1668(7) 0.137(3) Uani 1 1 d . . .
N2 N 0.0973(7) 0.1611(2) 0.3296(8) 0.127(2) Uani 1 1 d . . .
N5 N 1.0000 0.0000 1.0000 0.103(3) Uani 1 2 d SD . .
O3 O 0.9066(14) 0.0208(4) 1.0750(13) 0.109(3) Uani 0.50 1 d PDU . .
O2 O 0.9577(15) 0.0155(5) 0.8593(12) 0.124(4) Uani 0.50 1 d PDU . .
O1 O 1.079(3) -0.0327(5) 1.060(3) 0.202(7) Uani 0.50 1 d PDU . .
C6 C 0.9114(6) 0.18418(16) 0.7578(6) 0.0665(10) Uani 1 1 d U . .
C5 C 0.7687(7) 0.1918(2) 0.5872(6) 0.0874(15) Uani 1 1 d U A .
H5A H 0.7652 0.2216 0.5667 0.105 Uiso 1 1 calc R . .
H5B H 0.8145 0.1785 0.5121 0.105 Uiso 1 1 calc R . .
C7 C 0.8633(12) 0.1466(3) 0.8504(10) 0.0669(18) Uani 0.549(6) 1 d PU A 1
H7A H 0.8941 0.1203 0.8128 0.080 Uiso 0.549(6) 1 calc PR A 1
H7B H 0.9366 0.1489 0.9663 0.080 Uiso 0.549(6) 1 calc PR A 1
C8 C 0.8927(15) 0.2238(3) 0.8487(14) 0.092(3) Uani 0.549(6) 1 d PU A 1
H8A H 0.7687 0.2251 0.8488 0.137 Uiso 0.549(6) 1 calc PR A 1
H8B H 0.9145 0.2480 0.7952 0.137 Uiso 0.549(6) 1 calc PR A 1
H8C H 0.9834 0.2229 0.9588 0.137 Uiso 0.549(6) 1 calc PR A 1
C9 C 1.1138(13) 0.1801(4) 0.7763(13) 0.087(3) Uani 0.549(6) 1 d PU A 1
H9A H 1.1932 0.1777 0.8896 0.130 Uiso 0.549(6) 1 calc PR A 1
H9B H 1.1491 0.2043 0.7314 0.130 Uiso 0.549(6) 1 calc PR A 1
H9C H 1.1274 0.1556 0.7198 0.130 Uiso 0.549(6) 1 calc PR A 1
C8' C 0.9893(16) 0.1431(4) 0.7231(16) 0.084(3) Uani 0.451(6) 1 d PU A 2
H8'1 H 1.1047 0.1366 0.8123 0.126 Uiso 0.451(6) 1 calc PR A 2
H8'2 H 1.0124 0.1459 0.6252 0.126 Uiso 0.451(6) 1 calc PR A 2
H8'3 H 0.8999 0.1212 0.7099 0.126 Uiso 0.451(6) 1 calc PR A 2
C7' C 0.8263(16) 0.1803(4) 0.8815(13) 0.075(2) Uani 0.451(6) 1 d PU A 2
H7'1 H 0.7830 0.2074 0.9009 0.090 Uiso 0.451(6) 1 calc PR A 2
H7'2 H 0.9198 0.1703 0.9834 0.090 Uiso 0.451(6) 1 calc PR A 2
C9' C 1.0681(19) 0.2180(5) 0.8064(17) 0.102(4) Uani 0.451(6) 1 d PU A 2
H9'1 H 1.0154 0.2447 0.8147 0.154 Uiso 0.451(6) 1 calc PR A 2
H9'2 H 1.1206 0.2194 0.7250 0.154 Uiso 0.451(6) 1 calc PR A 2
H9'3 H 1.1648 0.2109 0.9094 0.154 Uiso 0.451(6) 1 calc PR A 2

loop_
_atom_site_aniso_label
_atom_site_aniso_U_11
_atom_site_aniso_U_22
_atom_site_aniso_U_33
_atom_site_aniso_U_23
_atom_site_aniso_U_13
_atom_site_aniso_U_12
Ag1 0.1155(5) 0.0822(4) 0.0471(3) 0.0125(2) 0.0365(3) -0.0022(3)
N3 0.0496(17) 0.0594(18) 0.0433(17) 0.0091(14) 0.0208(14) 0.0009(14)
C17 0.059(2) 0.0537(19) 0.047(2) 0.0083(16) 0.0262(17) 0.0015(16)
C2 0.062(2) 0.068(2) 0.060(2) 0.0090(19) 0.0189(18) -0.0022(19)
C11 0.061(2) 0.068(2) 0.060(2) 0.0106(18) 0.0306(18) 0.0001(19)
C4 0.058(2) 0.061(2) 0.052(2) 0.0039(17) 0.0256(16) -0.0024(17)
N4 0.075(2) 0.066(2) 0.0429(18) 0.0057(15) 0.0263(17) -0.0043(17)
C18 0.060(2) 0.089(3) 0.060(2) 0.008(2) 0.0286(19) -0.006(2)
C14 0.075(2) 0.082(3) 0.072(3) 0.007(2) 0.041(2) -0.002(2)
C19 0.067(2) 0.099(3) 0.069(3) 0.009(2) 0.034(2) -0.005(2)
C16 0.063(2) 0.076(2) 0.054(2) 0.0135(19) 0.0246(18) 0.002(2)
C12 0.067(2) 0.090(3) 0.060(2) 0.009(2) 0.027(2) 0.005(2)
C20 0.055(2) 0.133(4) 0.065(3) 0.035(3) 0.026(2) 0.007(3)
C1 0.085(3) 0.089(3) 0.064(3) 0.016(2) 0.012(2) -0.013(3)
C22 0.058(2) 0.064(2) 0.045(2) 0.0066(17) 0.0178(18) -0.0042(18)
C3 0.069(3) 0.094(3) 0.072(3) 0.011(3) 0.015(2) -0.001(2)
C10 0.070(2) 0.098(3) 0.061(2) 0.014(2) 0.0333(19) -0.003(2)
C15 0.081(3) 0.080(3) 0.049(2) 0.019(2) 0.022(2) 0.012(2)
C13 0.075(3) 0.122(4) 0.068(3) 0.017(3) 0.031(2) -0.008(3)
C21 0.061(3) 0.122(4) 0.072(3) 0.031(3) 0.035(2) 0.005(3)
N1 0.146(5) 0.163(6) 0.076(3) 0.048(4) 0.015(3) -0.049(4)
N2 0.067(3) 0.187(6) 0.106(4) 0.013(4) 0.011(3) -0.020(3)
N5 0.070(4) 0.134(7) 0.090(6) -0.004(5) 0.015(4) -0.037(4)
O3 0.101(5) 0.143(7) 0.110(6) -0.005(5) 0.071(5) -0.020(5)
O2 0.105(6) 0.191(8) 0.097(6) 0.015(6) 0.063(5) -0.017(6)
O1 0.169(10) 0.187(10) 0.206(11) -0.016(9) 0.023(8) 0.031(8)
C6 0.059(2) 0.083(3) 0.055(2) 0.0059(19) 0.0197(18) -0.0055(19)
C5 0.071(3) 0.130(4) 0.059(2) 0.020(2) 0.023(2) -0.024(3)
C7 0.071(3) 0.077(4) 0.051(3) 0.009(3) 0.022(3) 0.005(3)
C8 0.090(5) 0.084(5) 0.095(5) -0.012(4) 0.029(4) -0.004(4)
C9 0.067(4) 0.114(6) 0.079(5) 0.011(5) 0.028(4) 0.003(4)
C8' 0.064(5) 0.106(6) 0.081(6) 0.011(5) 0.027(4) 0.011(4)
C7' 0.079(4) 0.087(5) 0.058(4) 0.010(4) 0.024(3) -0.002(4)
C9' 0.088(6) 0.115(6) 0.087(6) 0.013(5) 0.016(5) -0.028(5)

loop_
_atom_type_symbol
_atom_type_description
_atom_type_scat_dispersion_real
_atom_type_scat_dispersion_imag
_atom_type_scat_source
C C 0.0033 0.0016 'International Tables Vol C Tables 4.2.6.8 and 6.1.1.4'
H H 0.0000 0.0000 'International Tables Vol C Tables 4.2.6.8 and 6.1.1.4'
N N 0.0061 0.0033 'International Tables Vol C Tables 4.2.6.8 and 6.1.1.4'
O O 0.0106 0.0060 'International Tables Vol C Tables 4.2.6.8 and 6.1.1.4'
Ag Ag -0.8971 1.1015 'International Tables Vol C Tables 4.2.6.8 and 6.1.1.4'

loop_
_geom_angle_atom_site_label_1
_geom_angle_atom_site_label_2
_geom_angle_atom_site_label_3
_geom_angle
_geom_angle_site_symmetry_1
_geom_angle_site_symmetry_3
N4 Ag1 N4 180.000(1) 3_659 .
C22 N3 C20 105.9(3) . .
C22 N3 C17 126.8(3) . .
C20 N3 C17 127.4(3) . .
C16 C17 C18 119.8(4) . .
C16 C17 N3 120.0(4) . .
C18 C17 N3 120.2(4) . .
C4 C2 C1 123.5(4) . .
C4 C2 C3 121.6(4) . .
C1 C2 C3 115.0(4) . .
C10 C11 C4 125.0(4) . .
C10 C11 H11 117.5 . .
C4 C11 H11 117.5 . .
C2 C4 C11 120.2(4) . .
C2 C4 C5 121.2(4) . .
C11 C4 C5 118.6(4) . .
C22 N4 C21 106.1(3) . .
C22 N4 Ag1 125.3(3) . .
C21 N4 Ag1 128.2(3) . .
C19 C18 C17 120.4(4) . .
C19 C18 H18 119.8 . .
C17 C18 H18 119.8 . .
C19 C14 C15 118.0(4) . .
C19 C14 C13 118.8(5) . .
C15 C14 C13 123.2(5) . .
C14 C19 C18 121.7(5) . .
C14 C19 H19 119.1 . .
C18 C19 H19 119.1 . .
C17 C16 C15 119.1(4) . .
C17 C16 H16 120.4 . .
C15 C16 H16 120.4 . .
C13 C12 C10 127.1(5) . .
C13 C12 H12 116.5 . .
C10 C12 H12 116.5 . .
C21 C20 N3 107.2(4) . .
C21 C20 H20 126.4 . .
N3 C20 H20 126.4 . .
N1 C1 C2 179.0(7) . .
N4 C22 N3 111.4(4) . .
N4 C22 H22 124.3 . .
N3 C22 H22 124.3 . .
N2 C3 C2 178.2(7) . .
C11 C10 C12 118.0(4) . .
C11 C10 C7 119.0(5) . .
C12 C10 C7 119.7(5) . .
C11 C10 C7' 113.5(5) . .
C12 C10 C7' 122.0(6) . .
C7 C10 C7' 43.5(5) . .
C14 C15 C16 120.9(4) . .
C14 C15 H15 119.6 . .
C16 C15 H15 119.6 . .
C12 C13 C14 125.5(5) . .
C12 C13 H13 117.3 . .
C14 C13 H13 117.3 . .
C20 C21 N4 109.5(4) . .
C20 C21 H21 125.3 . .
N4 C21 H21 125.3 . .
O1 N5 O1 180.0(7) 3_757 .
O1 N5 O2 131.5(9) 3_757 3_757
O1 N5 O2 48.5(9) . 3_757
O1 N5 O2 48.5(9) 3_757 .
O1 N5 O2 131.5(9) . .
O2 N5 O2 180.000(4) 3_757 .
O1 N5 O3 61.4(10) 3_757 .
O1 N5 O3 118.6(10) . .
O2 N5 O3 71.5(7) 3_757 .
O2 N5 O3 108.5(7) . .
O1 N5 O3 118.6(10) 3_757 3_757
O1 N5 O3 61.4(10) . 3_757
O2 N5 O3 108.5(7) 3_757 3_757
O2 N5 O3 71.5(7) . 3_757
O3 N5 O3 180.0(10) . 3_757
O1 O3 N5 55.1(7) 3_757 .
O1 O3 O2 106.4(10) 3_757 3_757
N5 O3 O2 52.2(5) . 3_757
O1 O2 N5 63.5(11) 3_757 .
O1 O2 O3 118.4(15) 3_757 3_757
N5 O2 O3 56.4(6) . 3_757
O2 O1 N5 67.9(10) 3_757 .
O2 O1 O3 129.2(17) 3_757 3_757
N5 O1 O3 63.5(9) . 3_757
C7' C6 C5 113.5(6) . .
C7' C6 C9 130.1(7) . .
C5 C6 C9 116.3(5) . .
C7' C6 C8' 113.5(8) . .
C5 C6 C8' 97.2(6) . .
C9 C6 C8' 58.3(7) . .
C7' C6 C8 61.5(6) . .
C5 C6 C8 102.5(6) . .
C9 C6 C8 108.5(7) . .
C8' C6 C8 160.0(7) . .
C7' C6 C9' 111.8(8) . .
C5 C6 C9' 110.6(6) . .
C9 C6 C9' 51.0(7) . .
C8' C6 C9' 109.3(8) . .
C8 C6 C9' 60.1(7) . .
C7' C6 C7 44.8(5) . .
C5 C6 C7 114.9(5) . .
C9 C6 C7 108.6(6) . .
C8' C6 C7 69.1(6) . .
C8 C6 C7 105.1(6) . .
C9' C6 C7 134.3(7) . .
C4 C5 C6 118.3(4) . .
C4 C5 H5A 107.7 . .
C6 C5 H5A 107.7 . .
C4 C5 H5B 107.7 . .
C6 C5 H5B 107.7 . .
H5A C5 H5B 107.1 . .
C10 C7 C6 108.8(6) . .
C10 C7 H7A 109.9 . .
C6 C7 H7A 109.9 . .
C10 C7 H7B 109.9 . .
C6 C7 H7B 109.9 . .
H7A C7 H7B 108.3 . .
C6 C8 H8A 109.5 . .
C6 C8 H8B 109.5 . .
C6 C8 H8C 109.5 . .
C6 C9 H9A 109.5 . .
C6 C9 H9B 109.5 . .
C6 C9 H9C 109.5 . .
C6 C8' H8'1 109.5 . .
C6 C8' H8'2 109.5 . .
H8'1 C8' H8'2 109.5 . .
C6 C8' H8'3 109.5 . .
H8'1 C8' H8'3 109.5 . .
H8'2 C8' H8'3 109.5 . .
C6 C7' C10 109.6(8) . .
C6 C7' H7'1 109.8 . .
C10 C7' H7'1 109.8 . .
C6 C7' H7'2 109.8 . .
C10 C7' H7'2 109.8 . .
H7'1 C7' H7'2 108.2 . .
C6 C9' H9'1 109.5 . .
C6 C9' H9'2 109.5 . .
H9'1 C9' H9'2 109.5 . .
C6 C9' H9'3 109.5 . .
H9'1 C9' H9'3 109.5 . .
H9'2 C9' H9'3 109.5 . .

loop_
_geom_bond_atom_site_label_1
_geom_bond_atom_site_label_2
_geom_bond_distance
_geom_bond_site_symmetry_2
Ag1 N4 2.117(3) 3_659
Ag1 N4 2.117(3) .
N3 C22 1.349(5) .
N3 C20 1.368(6) .
N3 C17 1.430(5) .
C17 C16 1.369(6) .
C17 C18 1.384(6) .
C2 C4 1.359(6) .
C2 C1 1.424(7) .
C2 C3 1.427(7) .
C11 C10 1.321(6) .
C11 C4 1.428(6) .
C11 H11 0.9300 .
C4 C5 1.476(6) .
N4 C22 1.312(5) .
N4 C21 1.357(6) .
C18 C19 1.368(6) .
C18 H18 0.9300 .
C14 C19 1.365(7) .
C14 C15 1.395(7) .
C14 C13 1.483(7) .
C19 H19 0.9300 .
C16 C15 1.404(6) .
C16 H16 0.9300 .
C12 C13 1.279(7) .
C12 C10 1.471(6) .
C12 H12 0.9300 .
C20 C21 1.341(6) .
C20 H20 0.9300 .
C1 N1 1.135(7) .
C22 H22 0.9300 .
C3 N2 1.147(7) .
C10 C7 1.544(10) .
C10 C7' 1.618(13) .
C15 H15 0.9300 .
C13 H13 0.9300 .
C21 H21 0.9300 .
N5 O1 1.225(13) 3_757
N5 O1 1.225(13) .
N5 O2 1.268(10) 3_757
N5 O2 1.268(10) .
N5 O3 1.337(8) .
N5 O3 1.337(8) 3_757
O3 O1 1.31(2) 3_757
O3 O2 1.522(17) 3_757
O2 O1 1.026(19) 3_757
O2 O3 1.522(17) 3_757
O1 O2 1.026(19) 3_757
O1 O3 1.31(2) 3_757
C6 C7' 1.493(12) .
C6 C5 1.512(7) .
C6 C9 1.513(10) .
C6 C8' 1.526(13) .
C6 C8 1.542(11) .
C6 C9' 1.556(13) .
C6 C7 1.582(9) .
C5 H5A 0.9700 .
C5 H5B 0.9700 .
C7 H7A 0.9700 .
C7 H7B 0.9700 .
C8 H8A 0.9600 .
C8 H8B 0.9600 .
C8 H8C 0.9600 .
C9 H9A 0.9600 .
C9 H9B 0.9600 .
C9 H9C 0.9600 .
C8' H8'1 0.9600 .
C8' H8'2 0.9600 .
C8' H8'3 0.9600 .
C7' H7'1 0.9700 .
C7' H7'2 0.9700 .
C9' H9'1 0.9600 .
C9' H9'2 0.9600 .
C9' H9'3 0.9600 .

loop_
_geom_torsion_atom_site_label_1
_geom_torsion_atom_site_label_2
_geom_torsion_atom_site_label_3
_geom_torsion_atom_site_label_4
_geom_torsion
_geom_torsion_site_symmetry_1
_geom_torsion_site_symmetry_4
C22 N3 C17 C16 177.2(4) . .
C20 N3 C17 C16 -4.9(7) . .
C22 N3 C17 C18 -4.4(6) . .
C20 N3 C17 C18 173.6(5) . .
C1 C2 C4 C11 -179.6(5) . .
C3 C2 C4 C11 0.4(7) . .
C1 C2 C4 C5 1.2(8) . .
C3 C2 C4 C5 -178.8(5) . .
C10 C11 C4 C2 -179.1(5) . .
C10 C11 C4 C5 0.1(8) . .
N4 Ag1 N4 C22 -55(100) 3_659 .
N4 Ag1 N4 C21 116(100) 3_659 .
C16 C17 C18 C19 0.9(7) . .
N3 C17 C18 C19 -177.5(4) . .
C15 C14 C19 C18 -2.0(8) . .
C13 C14 C19 C18 176.6(5) . .
C17 C18 C19 C14 0.6(8) . .
C18 C17 C16 C15 -1.0(7) . .
N3 C17 C16 C15 177.4(4) . .
C22 N3 C20 C21 0.7(6) . .
C17 N3 C20 C21 -177.6(4) . .
C4 C2 C1 N1 124(46) . .
C3 C2 C1 N1 -56(46) . .
C21 N4 C22 N3 0.2(5) . .
Ag1 N4 C22 N3 172.7(3) . .
C20 N3 C22 N4 -0.6(5) . .
C17 N3 C22 N4 177.7(4) . .
C4 C2 C3 N2 -22(27) . .
C1 C2 C3 N2 158(26) . .
C4 C11 C10 C12 178.4(4) . .
C4 C11 C10 C7 -22.3(8) . .
C4 C11 C10 C7' 26.2(8) . .
C13 C12 C10 C11 179.1(6) . .
C13 C12 C10 C7 19.9(10) . .
C13 C12 C10 C7' -31.2(10) . .
C19 C14 C15 C16 1.8(8) . .
C13 C14 C15 C16 -176.7(5) . .
C17 C16 C15 C14 -0.3(7) . .
C10 C12 C13 C14 176.7(5) . .
C19 C14 C13 C12 -178.5(6) . .
C15 C14 C13 C12 0.0(10) . .
N3 C20 C21 N4 -0.5(7) . .
C22 N4 C21 C20 0.2(6) . .
Ag1 N4 C21 C20 -172.0(4) . .
O1 N5 O3 O1 180.000(13) . 3_757
O2 N5 O3 O1 167.9(13) 3_757 3_757
O2 N5 O3 O1 -12.1(13) . 3_757
O3 N5 O3 O1 -14(100) 3_757 3_757
O1 N5 O3 O2 -167.9(13) 3_757 3_757
O1 N5 O3 O2 12.1(13) . 3_757
O2 N5 O3 O2 180.000(10) . 3_757
O3 N5 O3 O2 178(100) 3_757 3_757
O1 N5 O2 O1 180.000(15) . 3_757
O2 N5 O2 O1 -85(100) 3_757 3_757
O3 N5 O2 O1 14.2(16) . 3_757
O3 N5 O2 O1 -165.8(16) 3_757 3_757
O1 N5 O2 O3 165.8(16) 3_757 3_757
O1 N5 O2 O3 -14.2(16) . 3_757
O2 N5 O2 O3 81(100) 3_757 3_757
O3 N5 O2 O3 180.000(7) . 3_757
O1 N5 O1 O2 29(100) 3_757 3_757
O2 N5 O1 O2 180.000(15) . 3_757
O3 N5 O1 O2 -15.3(17) . 3_757
O3 N5 O1 O2 164.7(17) 3_757 3_757
O1 N5 O1 O3 -135(100) 3_757 3_757
O2 N5 O1 O3 -164.7(17) 3_757 3_757
O2 N5 O1 O3 15.3(17) . 3_757
O3 N5 O1 O3 180.000(11) . 3_757
C2 C4 C5 C6 177.3(5) . .
C11 C4 C5 C6 -1.9(8) . .
C7' C6 C5 C4 -25.0(9) . .
C9 C6 C5 C4 152.8(7) . .
C8' C6 C5 C4 94.6(7) . .
C8 C6 C5 C4 -89.0(7) . .
C9' C6 C5 C4 -151.5(8) . .
C7 C6 C5 C4 24.4(8) . .
C11 C10 C7 C6 42.0(8) . .
C12 C10 C7 C6 -159.0(5) . .
C7' C10 C7 C6 -52.5(7) . .
C7' C6 C7 C10 57.1(8) . .
C5 C6 C7 C10 -41.9(8) . .
C9 C6 C7 C10 -174.1(7) . .
C8' C6 C7 C10 -130.3(8) . .
C8 C6 C7 C10 69.9(7) . .
C9' C6 C7 C10 132.7(11) . .
C5 C6 C7' C10 48.6(9) . .
C9 C6 C7' C10 -128.7(9) . .
C8' C6 C7' C10 -61.2(10) . .
C8 C6 C7' C10 140.4(10) . .
C9' C6 C7' C10 174.6(8) . .
C7 C6 C7' C10 -53.7(7) . .
C11 C10 C7' C6 -50.6(9) . .
C12 C10 C7' C6 158.5(6) . .
C7 C10 C7' C6 57.6(8) . .
